data_8105574
loop_
_publ_author_name
'Fanfan, Shen'
'Jianlong, Wang'
'Shaomin, Xue'

_publ_section_title
;
 The crystal structure of
 2,6-dimethyl-3,5-dinitrocyclohexa-2,5-diene-1,4-dione, C8H6N2O6
;
_journal_issue 1
_journal_name_full 'Zeitschrift f\"ur Kristallographie - New Crystal Structures'
_journal_page_first 159
_journal_page_last 160
_journal_paper_doi 10.1515/ncrs-2018-0246
_journal_volume 234
_journal_year 2018
_chemical_formula_moiety 'C8 H6 N2 O6'
_chemical_formula_sum 'C8 H6 N2 O6'
_chemical_formula_weight 226.15
_chemical_name_systematic
;
1,2-dimethyl-3,6-dinitrobenzene
;
_space_group_crystal_system orthorhombic
_space_group_IT_number 62
_space_group_name_Hall '-P 2ac 2n'
_space_group_name_H-M_alt 'P n m a'
_atom_sites_solution_hydrogens geom
_audit_creation_method SHELXL-2014/7
_cell_angle_alpha 90
_cell_angle_beta 90
_cell_angle_gamma 90
_cell_formula_units_Z 4
_cell_length_a 6.4261(7)
_cell_length_b 17.080(2)
_cell_length_c 8.5393(10)
_cell_measurement_reflns_used 841
_cell_measurement_temperature 173(2)
_cell_measurement_theta_max 24.95
_cell_measurement_theta_min 3.97
_cell_volume 937.25(19)
_computing_cell_refinement 'Bruker SMART[8]'
_computing_data_collection 'Bruker SMART[8]'
_computing_data_reduction 'Bruker SAINT[9]'
_computing_molecular_graphics 'Bruker SHELXTL[10]'
_computing_publication_material 'Bruker SHELXTL[10]'
_computing_structure_refinement 'Bruker SHELXTL[10]'
_computing_structure_solution 'Bruker SHELXTL[10]'
_diffrn_ambient_temperature 173(2)
_diffrn_detector_type 'CCD area detector'
_diffrn_measured_fraction_theta_full 0.997
_diffrn_measured_fraction_theta_max 0.997
_diffrn_measurement_device_type 'PHOTON 100 CMOS detector[7]'
_diffrn_measurement_method 'omega scan'
_diffrn_radiation_monochromator graphite
_diffrn_radiation_probe x-ray
_diffrn_radiation_type MoK\a
_diffrn_radiation_wavelength 0.71073
_diffrn_reflns_av_R_equivalents 0.0739
_diffrn_reflns_av_unetI/netI 0.0461
_diffrn_reflns_Laue_measured_fraction_full 0.997
_diffrn_reflns_Laue_measured_fraction_max 0.997
_diffrn_reflns_limit_h_max 7
_diffrn_reflns_limit_h_min -7
_diffrn_reflns_limit_k_max 20
_diffrn_reflns_limit_k_min -20
_diffrn_reflns_limit_l_max 8
_diffrn_reflns_limit_l_min -10
_diffrn_reflns_number 4079
_diffrn_reflns_point_group_measured_fraction_full 0.997
_diffrn_reflns_point_group_measured_fraction_max 0.997
_diffrn_reflns_theta_full 25.242
_diffrn_reflns_theta_max 25.356
_diffrn_reflns_theta_min 3.969
_diffrn_source 'fine-focus sealed tube'
_exptl_absorpt_coefficient_mu 0.141
_exptl_absorpt_correction_T_max 0.7452
_exptl_absorpt_correction_T_min 0.6720
_exptl_absorpt_correction_type multi-scan
_exptl_absorpt_process_details
;SADABS (Bruker, 2014) 
(Sheldrick, G. M. SADABS, version 2014/4. Bruker AXC Inc., Madison, WI, 2014)
;
_exptl_crystal_density_diffrn 1.603
_exptl_crystal_description column
_exptl_crystal_F_000 464
_exptl_crystal_size_max 0.260
_exptl_crystal_size_mid 0.150
_exptl_crystal_size_min 0.070
_refine_diff_density_max 0.237
_refine_diff_density_min -0.221
_refine_diff_density_rms 0.057
_refine_ls_abs_structure_details
;
 Flack x determined using 1462 quotients [(I+)-(I-)]/[(I+)+(I-)]
 (Parsons, Flack and Wagner, Acta Crystallogr. B69 (2013) 249-259).
;
_refine_ls_extinction_coef .
_refine_ls_extinction_method none
_refine_ls_goodness_of_fit_ref 1.056
_refine_ls_hydrogen_treatment constr
_refine_ls_matrix_type full
_refine_ls_number_parameters 80
_refine_ls_number_reflns 887
_refine_ls_number_restraints 0
_refine_ls_restrained_S_all 1.056
_refine_ls_R_factor_all 0.0866
_refine_ls_R_factor_gt 0.0444
_refine_ls_shift/su_max 0.000
_refine_ls_shift/su_mean 0.000
_refine_ls_structure_factor_coef Fsqd
_refine_ls_weighting_details 'w=1/[\s^2^(Fo^2^)+(0.0316P)^2^+0.5665P] where P=(Fo^2^+2Fc^2^)/3'
_refine_ls_weighting_scheme calc
_refine_ls_wR_factor_gt 0.0840
_refine_ls_wR_factor_ref 0.0977
_reflns_Friedel_coverage 0.000
_reflns_Friedel_fraction_full .
_reflns_Friedel_fraction_max .
_reflns_number_gt 585
_reflns_number_total 887
_reflns_threshold_expression 'I > 2\s(I)'
_cod_data_source_file suppl_ncrs-2018-0246_suppl.cif
_cod_data_source_block exp_1115
_cod_original_cell_volume 937.2(2)
_cod_database_code 8105574
_shelx_space_group_comment
;
The symmetry employed for this shelxl refinement is uniquely defined
by the following loop, which should always be used as a source of
symmetry information in preference to the above space-group names.
They are only intended as comments.
;
_shelx_estimated_absorpt_t_min 0.964
_shelx_estimated_absorpt_t_max 0.990

loop_
_space_group_symop_operation_xyz
'x, y, z'
'-x+1/2, -y, z+1/2'
'-x, y+1/2, -z'
'x+1/2, -y+1/2, -z+1/2'
'-x, -y, -z'
'x-1/2, y, -z-1/2'
'x, -y-1/2, z'
'-x-1/2, y-1/2, z-1/2'

loop_
_atom_site_label
_atom_site_type_symbol
_atom_site_fract_x
_atom_site_fract_y
_atom_site_fract_z
_atom_site_U_iso_or_equiv
_atom_site_adp_type
_atom_site_occupancy
_atom_site_site_symmetry_order
_atom_site_calc_flag
_atom_site_refinement_flags_posn
_atom_site_refinement_flags_adp
_atom_site_refinement_flags_occupancy
_atom_site_disorder_assembly
_atom_site_disorder_group
C1 C 0.9965(5) 0.2500 0.0951(4) 0.0204(8) Uani 1 2 d S T P . .
C2 C 0.8933(3) 0.32236(13) 0.0442(3) 0.0203(6) Uani 1 1 d . . . . .
C3 C 0.7232(3) 0.32613(13) -0.0435(3) 0.0213(6) Uani 1 1 d . . . . .
C4 C 0.6235(5) 0.2500 -0.0898(4) 0.0211(8) Uani 1 2 d S T P . .
C5 C 0.6221(4) 0.39967(14) -0.0996(3) 0.0292(7) Uani 1 1 d . . . . .
H5A H 0.6975 0.4450 -0.0579 0.044 Uiso 1 1 calc R U . . .
H5B H 0.4775 0.4012 -0.0633 0.044 Uiso 1 1 calc R U . . .
H5C H 0.6251 0.4011 -0.2143 0.044 Uiso 1 1 calc R U . . .
N1 N 1.0002(3) 0.39404(11) 0.0972(3) 0.0260(5) Uani 1 1 d . . . . .
O1 O 1.1574(4) 0.2500 0.1690(3) 0.0322(7) Uani 1 2 d S T P . .
O2 O 1.1179(3) 0.42527(10) 0.0039(2) 0.0366(5) Uani 1 1 d . . . . .
O3 O 0.9663(3) 0.41665(11) 0.2294(2) 0.0451(6) Uani 1 1 d . . . . .
O4 O 0.4633(4) 0.2500 -0.1641(3) 0.0330(7) Uani 1 2 d S T P . .

loop_
_atom_site_aniso_label
_atom_site_aniso_U_11
_atom_site_aniso_U_22
_atom_site_aniso_U_33
_atom_site_aniso_U_23
_atom_site_aniso_U_13
_atom_site_aniso_U_12
C1 0.019(2) 0.0266(19) 0.0152(18) 0.000 -0.0015(16) 0.000
C2 0.0233(12) 0.0226(13) 0.0151(13) -0.0015(10) 0.0022(10) -0.0038(11)
C3 0.0212(12) 0.0251(13) 0.0177(14) 0.0010(11) 0.0029(10) 0.0014(11)
C4 0.0190(18) 0.031(2) 0.0138(19) 0.000 0.0002(17) 0.000
C5 0.0271(13) 0.0287(14) 0.0320(16) 0.0032(12) -0.0040(13) 0.0057(11)
N1 0.0219(13) 0.0277(12) 0.0283(13) -0.0016(10) -0.0032(10) 0.0010(9)
O1 0.0281(14) 0.0343(15) 0.0344(16) 0.000 -0.0129(12) 0.000
O2 0.0329(10) 0.0371(10) 0.0398(12) 0.0053(10) 0.0026(10) -0.0105(9)
O3 0.0508(12) 0.0511(12) 0.0335(12) -0.0216(10) 0.0057(10) -0.0112(10)
O4 0.0268(14) 0.0373(15) 0.0349(16) 0.000 -0.0138(13) 0.000

loop_
_atom_type_symbol
_atom_type_description
_atom_type_scat_dispersion_real
_atom_type_scat_dispersion_imag
_atom_type_scat_source
C C 0.0033 0.0016 'International Tables Vol C Tables 4.2.6.8 and 6.1.1.4'
H H 0.0000 0.0000 'International Tables Vol C Tables 4.2.6.8 and 6.1.1.4'
N N 0.0061 0.0033 'International Tables Vol C Tables 4.2.6.8 and 6.1.1.4'
O O 0.0106 0.0060 'International Tables Vol C Tables 4.2.6.8 and 6.1.1.4'

loop_
_geom_angle_atom_site_label_1
_geom_angle_atom_site_label_2
_geom_angle_atom_site_label_3
_geom_angle
_geom_angle_site_symmetry_1
_geom_angle_site_symmetry_3
O1 C1 C2 122.67(13) . 7_565
O1 C1 C2 122.67(13) . .
C2 C1 C2 114.6(3) 7_565 .
C3 C2 C1 125.5(2) . .
C3 C2 N1 121.1(2) . .
C1 C2 N1 113.41(19) . .
C2 C3 C5 125.5(2) . .
C2 C3 C4 117.2(2) . .
C5 C3 C4 117.28(19) . .
O4 C4 C3 120.06(14) . .
O4 C4 C3 120.06(14) . 7_565
C3 C4 C3 119.9(3) . 7_565
C3 C5 H5A 109.5 . .
C3 C5 H5B 109.5 . .
H5A C5 H5B 109.5 . .
C3 C5 H5C 109.5 . .
H5A C5 H5C 109.5 . .
H5B C5 H5C 109.5 . .
O3 N1 O2 125.4(2) . .
O3 N1 C2 117.8(2) . .
O2 N1 C2 116.8(2) . .

loop_
_geom_bond_atom_site_label_1
_geom_bond_atom_site_label_2
_geom_bond_distance
_geom_bond_site_symmetry_2
C1 O1 1.211(4) .
C1 C2 1.468(3) 7_565
C1 C2 1.469(3) .
C2 C3 1.326(3) .
C2 N1 1.475(3) .
C3 C5 1.493(3) .
C3 C4 1.502(3) .
C4 O4 1.210(4) .
C4 C3 1.502(3) 7_565
C5 H5A 0.9800 .
C5 H5B 0.9800 .
C5 H5C 0.9800 .
N1 O3 1.212(2) .
N1 O2 1.221(2) .
